data_7220874
loop_
_publ_author_name
'Vande Velde, Christophe M. L.'
'Zeller, Matthias'
'Azov, Vladimir A.'

_publ_section_title
;
 Thermodynamic parameters of the pedal motion in the crystal structures of
 two bromomethylated azobenzenes
;
_journal_issue 30
_journal_name_full CrystEngComm
_journal_page_first 5751
_journal_paper_doi 10.1039/C5CE00905G
_journal_volume 17
_journal_year 2015
_chemical_formula_moiety 'C14 H12 Br2 N2'
_chemical_formula_sum 'C14 H12 Br2 N2'
_chemical_formula_weight 368.08
_chemical_melting_point 495(3)
_chemical_name_systematic
;
 (1E)-1,2-bis[4-(Bromomethyl)phenyl]-diazene
;
_space_group_crystal_system monoclinic
_space_group_IT_number 14
_space_group_name_Hall '-P 2ybc'
_space_group_name_H-M_alt 'P 1 21/c 1'
_symmetry_space_group_name_Hall '-P 2ybc'
_symmetry_space_group_name_H-M 'P 1 21/c 1'
_atom_sites_solution_hydrogens geom
_atom_sites_solution_primary direct
_atom_sites_solution_secondary 'fourier difference maps'
_audit_creation_method SHELXL-2014/7
_audit_update_record
;
2015-05-05 deposited with the CCDC.
2015-06-25 downloaded from the CCDC.
;
_cell_angle_alpha 90
_cell_angle_beta 102.5452(14)
_cell_angle_gamma 90
_cell_formula_units_Z 2
_cell_length_a 12.9484(15)
_cell_length_b 4.4854(5)
_cell_length_c 11.6092(13)
_cell_measurement_reflns_used 4307
_cell_measurement_temperature 140(2)
_cell_measurement_theta_max 31.60
_cell_measurement_theta_min 2.66
_cell_volume 658.15(13)
_computing_structure_refinement 'SHELXL-2014/7 (Sheldrick, 2014)'
_diffrn_ambient_temperature 140(2)
_diffrn_measured_fraction_theta_full 0.999
_diffrn_measured_fraction_theta_max 0.947
_diffrn_measurement_device_type 'Bruker Smart 1000 area detector'
_diffrn_measurement_method \w-scans
_diffrn_radiation_type MoK\a
_diffrn_radiation_wavelength 0.71073
_diffrn_reflns_av_R_equivalents 0.0409
_diffrn_reflns_av_unetI/netI 0.0400
_diffrn_reflns_Laue_measured_fraction_full 0.999
_diffrn_reflns_Laue_measured_fraction_max 0.947
_diffrn_reflns_limit_h_max 18
_diffrn_reflns_limit_h_min -19
_diffrn_reflns_limit_k_max 6
_diffrn_reflns_limit_k_min -6
_diffrn_reflns_limit_l_max 17
_diffrn_reflns_limit_l_min -17
_diffrn_reflns_number 7391
_diffrn_reflns_point_group_measured_fraction_full 0.999
_diffrn_reflns_point_group_measured_fraction_max 0.947
_diffrn_reflns_theta_full 28.000
_diffrn_reflns_theta_max 31.911
_diffrn_reflns_theta_min 3.224
_diffrn_source 'sealed tube'
_exptl_absorpt_coefficient_mu 6.141
_exptl_absorpt_correction_T_max 0.7463
_exptl_absorpt_correction_T_min 0.2489
_exptl_absorpt_correction_type multi-scan
_exptl_absorpt_process_details SADABS-2008/1
_exptl_crystal_colour orange
_exptl_crystal_density_diffrn 1.857
_exptl_crystal_density_method 'not measured'
_exptl_crystal_description plate
_exptl_crystal_F_000 360
_exptl_crystal_size_max 0.550
_exptl_crystal_size_mid 0.340
_exptl_crystal_size_min 0.170
_refine_diff_density_max 0.470
_refine_diff_density_min -0.928
_refine_diff_density_rms 0.130
_refine_ls_extinction_method none
_refine_ls_goodness_of_fit_ref 1.046
_refine_ls_hydrogen_treatment constr
_refine_ls_matrix_type full
_refine_ls_number_parameters 110
_refine_ls_number_reflns 2156
_refine_ls_number_restraints 17
_refine_ls_restrained_S_all 1.045
_refine_ls_R_factor_all 0.0348
_refine_ls_R_factor_gt 0.0291
_refine_ls_shift/su_max 0.000
_refine_ls_shift/su_mean 0.000
_refine_ls_structure_factor_coef Fsqd
_refine_ls_weighting_details 'w=1/[\s^2^(Fo^2^)+(0.0460P)^2^] where P=(Fo^2^+2Fc^2^)/3'
_refine_ls_weighting_scheme calc
_refine_ls_wR_factor_gt 0.0748
_refine_ls_wR_factor_ref 0.0777
_reflns_Friedel_coverage 0.000
_reflns_number_gt 1907
_reflns_number_total 2156
_reflns_threshold_expression 'I > 2\s(I)'
_cod_data_source_file c5ce00905g3.cif
_cod_data_source_block 12mz152_0m
_cod_depositor_comments
;
The following automatic conversions were performed:

'_chemical_melting_point' value '492-498K' was changed to '495(3)' -
the average value was taken and precision was estimated.

Automatic conversion script
Id: cif_fix_values 3271 2015-04-21 07:52:19Z andrius 

 Adding full bibliography for 7220863--7220879.cif.

The following automatic conversions were performed:

'_atom_sites_solution_primary' value 'direct methods' was changed to
'direct'.

Automatic conversion script
Id: cif_fix_values 6452 2018-10-05 10:23:21Z andrius 
;
_cod_database_code 7220874
_shelx_shelxl_version_number 2014/7
_shelx_space_group_comment
;
The symmetry employed for this shelxl refinement is uniquely defined
by the following loop, which should always be used as a source of
symmetry information in preference to the above space-group names.
They are only intended as comments.
;
_shelx_estimated_absorpt_t_min 0.133
_shelx_estimated_absorpt_t_max 0.422

loop_
_space_group_symop_operation_xyz
'x, y, z'
'-x, y+1/2, -z+1/2'
'-x, -y, -z'
'x, -y-1/2, z-1/2'

loop_
_atom_site_label
_atom_site_type_symbol
_atom_site_fract_x
_atom_site_fract_y
_atom_site_fract_z
_atom_site_U_iso_or_equiv
_atom_site_adp_type
_atom_site_occupancy
_atom_site_site_symmetry_order
_atom_site_calc_flag
_atom_site_refinement_flags_posn
_atom_site_refinement_flags_adp
_atom_site_refinement_flags_occupancy
_atom_site_disorder_assembly
_atom_site_disorder_group
Br1 Br -0.43720(10) 1.1444(3) 0.65867(12) 0.02403(14) Uani 0.771(3) 1 d D . P A 1
C1 C -0.3471(4) 1.3399(12) 0.5635(4) 0.0226(9) Uani 0.771(3) 1 d D . P A 1
H1A H -0.3894 1.3822 0.4834 0.027 Uiso 0.771(3) 1 calc R U P A 1
H1B H -0.3202 1.5315 0.6006 0.027 Uiso 0.771(3) 1 calc R U P A 1
C2 C -0.2565(6) 1.141(3) 0.5555(6) 0.0168(4) Uani 0.771(3) 1 d D . P A 1
C3 C -0.1729(3) 1.1043(10) 0.6530(4) 0.0166(5) Uani 0.771(3) 1 d D . P A 1
H3 H -0.1727 1.2104 0.7239 0.020 Uiso 0.771(3) 1 calc R U P A 1
C4 C -0.08966(18) 0.9117(5) 0.6468(2) 0.0161(4) Uani 0.771(3) 1 d D . P A 1
H4 H -0.0338 0.8838 0.7140 0.019 Uiso 0.771(3) 1 calc R U P A 1
C5 C -0.08827(17) 0.7607(4) 0.5425(2) 0.0135(4) Uani 0.771(3) 1 d D . P A 1
C6 C -0.1693(2) 0.8024(6) 0.4442(2) 0.0186(5) Uani 0.771(3) 1 d D . P A 1
H6 H -0.1677 0.7020 0.3725 0.022 Uiso 0.771(3) 1 calc R U P A 1
C7 C -0.2534(4) 0.9925(18) 0.4506(5) 0.0208(6) Uani 0.771(3) 1 d D . P A 1
H7 H -0.3089 1.0208 0.3830 0.025 Uiso 0.771(3) 1 calc R U P A 1
N1 N 0.00005(14) 0.5659(4) 0.54805(15) 0.0166(3) Uani 0.771(3) 1 d . . P A 1
Br1B Br -0.4261(4) 1.1267(13) 0.6723(4) 0.02403(14) Uani 0.229(3) 1 d D . P A 2
C1B C -0.3354(15) 1.348(4) 0.5853(18) 0.0226(9) Uani 0.229(3) 1 d D . P A 2
H1B1 H -0.3791 1.4289 0.5112 0.027 Uiso 0.229(3) 1 calc R U P A 2
H1B2 H -0.3012 1.5170 0.6337 0.027 Uiso 0.229(3) 1 calc R U P A 2
C2B C -0.253(2) 1.144(10) 0.557(2) 0.0168(4) Uani 0.229(3) 1 d D . P A 2
C3B C -0.1614(14) 1.062(4) 0.6414(15) 0.0166(5) Uani 0.229(3) 1 d D . P A 2
H3B H -0.1488 1.1393 0.7194 0.020 Uiso 0.229(3) 1 calc R U P A 2
C4B C -0.0903(8) 0.868(2) 0.6081(8) 0.0161(4) Uani 0.229(3) 1 d D . P A 2
H4B H -0.0271 0.8166 0.6630 0.019 Uiso 0.229(3) 1 calc R U P A 2
C5B C -0.1097(7) 0.7485(17) 0.4976(7) 0.0135(4) Uani 0.229(3) 1 d D . P A 2
C6B C -0.1969(8) 0.826(3) 0.4158(9) 0.0186(5) Uani 0.229(3) 1 d D . P A 2
H6B H -0.2070 0.7479 0.3380 0.022 Uiso 0.229(3) 1 calc R U P A 2
C7B C -0.2709(18) 1.015(7) 0.4440(19) 0.0208(6) Uani 0.229(3) 1 d D . P A 2
H7B H -0.3341 1.0579 0.3876 0.025 Uiso 0.229(3) 1 calc R U P A 2
N1B N -0.0379(5) 0.5378(14) 0.4605(5) 0.0166(3) Uani 0.229(3) 1 d . . P A 2

loop_
_atom_site_aniso_label
_atom_site_aniso_U_11
_atom_site_aniso_U_22
_atom_site_aniso_U_33
_atom_site_aniso_U_23
_atom_site_aniso_U_13
_atom_site_aniso_U_12
Br1 0.0162(3) 0.0326(2) 0.0259(3) -0.0039(2) 0.0103(2) -0.00067(19)
C1 0.0194(15) 0.0217(9) 0.030(2) 0.0043(13) 0.0119(16) 0.0050(9)
C2 0.0154(9) 0.0150(7) 0.0223(7) 0.0032(5) 0.0092(6) 0.0009(7)
C3 0.0170(13) 0.0155(16) 0.0193(12) -0.0004(9) 0.0085(8) 0.0029(9)
C4 0.0152(8) 0.0169(9) 0.0165(12) 0.0001(8) 0.0038(9) 0.0006(7)
C5 0.0125(10) 0.0140(7) 0.0150(10) 0.0015(9) 0.0049(9) 0.0005(7)
C6 0.0165(15) 0.0234(9) 0.0165(13) -0.0003(9) 0.0046(9) 0.0022(10)
C7 0.016(2) 0.0263(16) 0.0200(10) 0.0023(10) 0.0042(12) 0.0029(14)
N1 0.0156(9) 0.0166(8) 0.0191(7) 0.0005(6) 0.0071(6) 0.0025(6)
Br1B 0.0162(3) 0.0326(2) 0.0259(3) -0.0039(2) 0.0103(2) -0.00067(19)
C1B 0.0194(15) 0.0217(9) 0.030(2) 0.0043(13) 0.0119(16) 0.0050(9)
C2B 0.0154(9) 0.0150(7) 0.0223(7) 0.0032(5) 0.0092(6) 0.0009(7)
C3B 0.0170(13) 0.0155(16) 0.0193(12) -0.0004(9) 0.0085(8) 0.0029(9)
C4B 0.0152(8) 0.0169(9) 0.0165(12) 0.0001(8) 0.0038(9) 0.0006(7)
C5B 0.0125(10) 0.0140(7) 0.0150(10) 0.0015(9) 0.0049(9) 0.0005(7)
C6B 0.0165(15) 0.0234(9) 0.0165(13) -0.0003(9) 0.0046(9) 0.0022(10)
C7B 0.016(2) 0.0263(16) 0.0200(10) 0.0023(10) 0.0042(12) 0.0029(14)
N1B 0.0156(9) 0.0166(8) 0.0191(7) 0.0005(6) 0.0071(6) 0.0025(6)

loop_
_atom_type_symbol
_atom_type_description
_atom_type_scat_dispersion_real
_atom_type_scat_dispersion_imag
_atom_type_scat_source
C C 0.0033 0.0016 'International Tables Vol C Tables 4.2.6.8 and 6.1.1.4'
H H 0.0000 0.0000 'International Tables Vol C Tables 4.2.6.8 and 6.1.1.4'
N N 0.0061 0.0033 'International Tables Vol C Tables 4.2.6.8 and 6.1.1.4'
Br Br -0.2901 2.4595 'International Tables Vol C Tables 4.2.6.8 and 6.1.1.4'

loop_
_geom_angle_atom_site_label_1
_geom_angle_atom_site_label_2
_geom_angle_atom_site_label_3
_geom_angle
_geom_angle_site_symmetry_1
C2 C1 Br1 109.7(6) .
C2 C1 H1A 109.7 .
Br1 C1 H1A 109.7 .
C2 C1 H1B 109.7 .
Br1 C1 H1B 109.7 .
H1A C1 H1B 108.2 .
C3 C2 C7 119.1(4) .
C3 C2 C1 120.1(4) .
C7 C2 C1 120.8(4) .
C4 C3 C2 120.2(3) .
C4 C3 H3 119.9 .
C2 C3 H3 119.9 .
C5 C4 C3 120.2(2) .
C5 C4 H4 119.9 .
C3 C4 H4 119.9 .
C6 C5 C4 120.1(2) .
C6 C5 N1 125.1(2) .
C4 C5 N1 114.8(2) .
C5 C6 C7 119.9(3) .
C5 C6 H6 120.1 .
C7 C6 H6 120.1 .
C2 C7 C6 120.5(4) .
C2 C7 H7 119.7 .
C6 C7 H7 119.7 .
N1 N1 C5 113.5(2) 3_566
C2B C1B Br1B 110(2) .
C2B C1B H1B1 109.7 .
Br1B C1B H1B1 109.7 .
C2B C1B H1B2 109.7 .
Br1B C1B H1B2 109.7 .
H1B1 C1B H1B2 108.2 .
C3B C2B C7B 119.0(14) .
C3B C2B C1B 122.8(15) .
C7B C2B C1B 118.0(15) .
C4B C3B C2B 118.7(13) .
C4B C3B H3B 120.7 .
C2B C3B H3B 120.7 .
C5B C4B C3B 120.9(10) .
C5B C4B H4B 119.5 .
C3B C4B H4B 119.5 .
C6B C5B C4B 121.0(8) .
C6B C5B N1B 116.6(8) .
C4B C5B N1B 122.4(8) .
C5B C6B C7B 120.7(11) .
C5B C6B H6B 119.7 .
C7B C6B H6B 119.7 .
C6B C7B C2B 119.5(14) .
C6B C7B H7B 120.2 .
C2B C7B H7B 120.2 .
N1B N1B C5B 114.4(8) 3_566

loop_
_geom_bond_atom_site_label_1
_geom_bond_atom_site_label_2
_geom_bond_distance
_geom_bond_site_symmetry_2
Br1 C1 1.977(4) .
C1 C2 1.492(5) .
C1 H1A 0.9900 .
C1 H1B 0.9900 .
C2 C3 1.396(5) .
C2 C7 1.397(5) .
C3 C4 1.395(3) .
C3 H3 0.9500 .
C4 C5 1.391(3) .
C4 H4 0.9500 .
C5 C6 1.385(3) .
C5 N1 1.429(3) .
C6 C7 1.398(4) .
C6 H6 0.9500 .
C7 H7 0.9500 .
N1 N1 1.262(3) 3_566
Br1B C1B 1.974(15) .
C1B C2B 1.496(14) .
C1B H1B1 0.9900 .
C1B H1B2 0.9900 .
C2B C3B 1.408(14) .
C2B C7B 1.411(14) .
C3B C4B 1.383(12) .
C3B H3B 0.9500 .
C4B C5B 1.362(10) .
C4B H4B 0.9500 .
C5B C6B 1.353(10) .
C5B N1B 1.455(10) .
C6B C7B 1.372(14) .
C6B H6B 0.9500 .
C7B H7B 0.9500 .
N1B N1B 1.237(13) 3_566

loop_
_geom_torsion_atom_site_label_1
_geom_torsion_atom_site_label_2
_geom_torsion_atom_site_label_3
_geom_torsion_atom_site_label_4
_geom_torsion
_geom_torsion_site_symmetry_4
Br1 C1 C2 C3 -73.7(11) .
Br1 C1 C2 C7 106.9(11) .
C7 C2 C3 C4 -2.5(16) .
C1 C2 C3 C4 178.1(7) .
C2 C3 C4 C5 1.4(9) .
C3 C4 C5 C6 0.4(4) .
C3 C4 C5 N1 -178.8(3) .
C4 C5 C6 C7 -1.1(6) .
N1 C5 C6 C7 178.0(5) .
C3 C2 C7 C6 1.8(17) .
C1 C2 C7 C6 -178.8(8) .
C5 C6 C7 C2 0.0(12) .
C6 C5 N1 N1 1.5(3) 3_566
C4 C5 N1 N1 -179.3(2) 3_566
Br1B C1B C2B C3B -78(4) .
Br1B C1B C2B C7B 98(4) .
C7B C2B C3B C4B 3(5) .
C1B C2B C3B C4B 179(3) .
C2B C3B C4B C5B -2(3) .
C3B C4B C5B C6B 2.6(17) .
C3B C4B C5B N1B -178.5(12) .
C4B C5B C6B C7B -3(2) .
N1B C5B C6B C7B 178(2) .
C5B C6B C7B C2B 4(4) .
C3B C2B C7B C6B -4(6) .
C1B C2B C7B C6B -180(3) .
C6B C5B N1B N1B -176.6(9) 3_566
C4B C5B N1B N1B 4.5(12) 3_566
